data_4508580
loop_
_publ_author_name
'Park, Yeojin'
'Lee, Jangmi'
'Lee, Sun Hye'
'Choi, Hoo Gyun'
'Mao, Chen'
'Kang, Sung Kwon'
'Choi, Sang-Eun'
'Lee, Eun Hee'

_publ_section_title
;
 Crystal Structures of Tetramorphic Forms of Donepezil and
 Energy/Temperature Phase Diagram via Direct Heat Capacity Measurements
;
_journal_issue 12
_journal_name_full 'Crystal Growth &amp; Design'
_journal_page_first 5450
_journal_paper_doi 10.1021/cg401405g
_journal_volume 13
_journal_year 2013
_chemical_formula_moiety 'C24 H29 N O3'
_chemical_formula_sum 'C24 H29 N O3'
_chemical_formula_weight 379.48
_chemical_name_systematic
;
 ?
;
_space_group_crystal_system triclinic
_space_group_IT_number 2
_space_group_name_Hall '-P 1'
_space_group_name_H-M_alt 'P -1'
_symmetry_space_group_name_Hall '-P 1'
_symmetry_space_group_name_H-M 'P -1'
_atom_sites_solution_hydrogens geom
_audit_creation_method SHELXL-2013
_cell_angle_alpha 79.253(3)
_cell_angle_beta 84.287(2)
_cell_angle_gamma 75.924(2)
_cell_formula_units_Z 2
_cell_length_a 5.9523(8)
_cell_length_b 11.8173(18)
_cell_length_c 15.072(2)
_cell_measurement_reflns_used 9229
_cell_measurement_temperature 173(2)
_cell_measurement_theta_max 28.20
_cell_measurement_theta_min 2.45
_cell_volume 1008.7(2)
_computing_cell_refinement 'SAINT (Bruker, 2002)'
_computing_data_collection 'SMART (Bruker, 2002)'
_computing_data_reduction SAINT
_computing_molecular_graphics 'Ortep-3 for Windows (Farrugia, 2012)'
_computing_publication_material 'WinGX publication routines (Farrugia, 2012)'
_computing_structure_refinement 'SHELXL-2013 (Sheldrick, 2013)'
_computing_structure_solution 'SHELXS-2013 (Sheldrick, 2013)'
_diffrn_ambient_temperature 173(2)
_diffrn_measured_fraction_theta_full 1.000
_diffrn_measured_fraction_theta_max 0.998
_diffrn_measurement_device_type 'Bruker SMART CCD area-detector'
_diffrn_measurement_method '\f and \w scans'
_diffrn_radiation_type MoK\a
_diffrn_radiation_wavelength 0.71073
_diffrn_reflns_av_R_equivalents 0.0480
_diffrn_reflns_av_unetI/netI 0.0304
_diffrn_reflns_Laue_measured_fraction_full 1.000
_diffrn_reflns_Laue_measured_fraction_max 0.998
_diffrn_reflns_limit_h_max 7
_diffrn_reflns_limit_h_min -7
_diffrn_reflns_limit_k_max 15
_diffrn_reflns_limit_k_min -15
_diffrn_reflns_limit_l_max 20
_diffrn_reflns_limit_l_min -20
_diffrn_reflns_number 31331
_diffrn_reflns_point_group_measured_fraction_full 1.000
_diffrn_reflns_point_group_measured_fraction_max 0.998
_diffrn_reflns_theta_full 25.242
_diffrn_reflns_theta_max 28.222
_diffrn_reflns_theta_min 1.377
_diffrn_source 'fine-focus sealed tube'
_exptl_absorpt_coefficient_mu 0.082
_exptl_absorpt_correction_type none
_exptl_crystal_colour colourless
_exptl_crystal_density_diffrn 1.249
_exptl_crystal_description block
_exptl_crystal_F_000 408
_exptl_crystal_size_max 0.22
_exptl_crystal_size_mid 0.21
_exptl_crystal_size_min 0.19
_refine_diff_density_max 0.349
_refine_diff_density_min -0.201
_refine_diff_density_rms 0.043
_refine_ls_extinction_method none
_refine_ls_goodness_of_fit_ref 1.069
_refine_ls_hydrogen_treatment constr
_refine_ls_matrix_type full
_refine_ls_number_parameters 259
_refine_ls_number_reflns 4958
_refine_ls_number_restraints 0
_refine_ls_restrained_S_all 1.069
_refine_ls_R_factor_all 0.0573
_refine_ls_R_factor_gt 0.0439
_refine_ls_shift/su_max 0.001
_refine_ls_shift/su_mean 0.000
_refine_ls_structure_factor_coef Fsqd
_refine_ls_weighting_details 'w=1/[\s^2^(Fo^2^)+(0.0623P)^2^+0.1325P] where P=(Fo^2^+2Fc^2^)/3'
_refine_ls_weighting_scheme calc
_refine_ls_wR_factor_gt 0.1148
_refine_ls_wR_factor_ref 0.1221
_reflns_Friedel_coverage 0.000
_reflns_number_gt 3836
_reflns_number_total 4958
_reflns_threshold_expression 'I > 2\s(I)'
_cod_data_source_file cg401405g_si_004.cif
_cod_data_source_block shelx
_cod_database_code 4508580
_shelx_space_group_comment
;
The symmetry employed for this shelxl refinement is uniquely defined
by the following loop, which should always be used as a source of
symmetry information in preference to the above space-group names.
They are only intended as comments.
;
_shelxl_version_number 2013-4

loop_
_space_group_symop_operation_xyz
'x, y, z'
'-x, -y, -z'

loop_
_atom_site_label
_atom_site_type_symbol
_atom_site_fract_x
_atom_site_fract_y
_atom_site_fract_z
_atom_site_U_iso_or_equiv
_atom_site_adp_type
_atom_site_occupancy
_atom_site_site_symmetry_order
_atom_site_calc_flag
_atom_site_refinement_flags_posn
_atom_site_refinement_flags_adp
_atom_site_refinement_flags_occupancy
C1 C 0.8429(2) 0.24821(10) 0.66232(8) 0.0219(2) Uani 1 1 d . . .
C2 C 0.8862(2) 0.12538(11) 0.65787(8) 0.0236(3) Uani 1 1 d . . .
C3 C 0.7392(2) 0.05696(11) 0.70379(8) 0.0257(3) Uani 1 1 d . . .
H3 H 0.7680 -0.0233 0.7011 0.031 Uiso 1 1 calc R U .
C4 C 0.5468(2) 0.11080(11) 0.75434(8) 0.0242(3) Uani 1 1 d . . .
C5 C 0.5040(2) 0.23013(11) 0.75713(8) 0.0239(3) Uani 1 1 d . . .
C6 C 0.6513(2) 0.30085(11) 0.71124(8) 0.0235(3) Uani 1 1 d . . .
H6 H 0.6202 0.3812 0.7138 0.028 Uiso 1 1 calc R U .
C7 C 0.2901(2) 0.26632(12) 0.81260(9) 0.0301(3) Uani 1 1 d . . .
C8 C 0.2004(2) 0.15581(12) 0.85225(9) 0.0286(3) Uani 1 1 d . . .
H8 H 0.0429 0.1662 0.8332 0.034 Uiso 1 1 calc R U .
C9 C 0.3648(2) 0.05481(13) 0.80980(9) 0.0310(3) Uani 1 1 d . . .
H9A H 0.4349 -0.0087 0.8564 0.037 Uiso 1 1 calc R U .
H9B H 0.2814 0.0232 0.7718 0.037 Uiso 1 1 calc R U .
O10 O 0.19467(19) 0.36496(9) 0.82299(7) 0.0376(3) Uani 0.8916(19) 1 d . . P
O10A O 0.3506(16) -0.0266(8) 0.8217(6) 0.0376(3) Uani 0.1084(19) 1 d . . P
C11 C 0.1972(2) 0.13123(11) 0.95579(8) 0.0256(3) Uani 1 1 d . . .
H11A H 0.1527 0.0566 0.9768 0.031 Uiso 1 1 calc R U .
H11B H 0.3540 0.1213 0.9735 0.031 Uiso 1 1 calc R U .
C12 C 0.0370(2) 0.22479(11) 1.00482(8) 0.0235(3) Uani 1 1 d . . .
H12 H 0.0862 0.2994 0.9855 0.028 Uiso 1 1 calc R U .
C13 C 0.0568(2) 0.18981(12) 1.10673(8) 0.0277(3) Uani 1 1 d . . .
H13A H 0.0198 0.1131 1.1264 0.033 Uiso 1 1 calc R U .
H13B H 0.2153 0.1828 1.1211 0.033 Uiso 1 1 calc R U .
C14 C -0.1047(2) 0.27967(12) 1.15733(8) 0.0263(3) Uani 1 1 d . . .
H14A H -0.0896 0.2533 1.2218 0.032 Uiso 1 1 calc R U .
H14B H -0.0593 0.3547 1.1413 0.032 Uiso 1 1 calc R U .
N15 N -0.34782(16) 0.29717(9) 1.13699(7) 0.0231(2) Uani 1 1 d . . .
C16 C -0.3707(2) 0.33564(12) 1.03937(8) 0.0274(3) Uani 1 1 d . . .
H16A H -0.3281 0.4112 1.0214 0.033 Uiso 1 1 calc R U .
H16B H -0.5314 0.3468 1.0259 0.033 Uiso 1 1 calc R U .
C17 C -0.2187(2) 0.24657(12) 0.98508(8) 0.0273(3) Uani 1 1 d . . .
H17A H -0.2372 0.2758 0.9211 0.033 Uiso 1 1 calc R U .
H17B H -0.2678 0.1725 1.0000 0.033 Uiso 1 1 calc R U .
C18 C -0.4964(2) 0.38758(11) 1.18558(8) 0.0272(3) Uani 1 1 d . . .
H18A H -0.6517 0.4068 1.1642 0.033 Uiso 1 1 calc R U .
H18B H -0.4374 0.4589 1.1715 0.033 Uiso 1 1 calc R U .
C19 C -0.5090(2) 0.34900(10) 1.28698(8) 0.0231(3) Uani 1 1 d . . .
C20 C -0.6728(2) 0.28705(11) 1.32867(9) 0.0275(3) Uani 1 1 d . . .
H20 H -0.7727 0.2675 1.2934 0.033 Uiso 1 1 calc R U .
C21 C -0.6900(2) 0.25394(12) 1.42158(9) 0.0293(3) Uani 1 1 d . . .
H21 H -0.8027 0.2139 1.4482 0.035 Uiso 1 1 calc R U .
C22 C -0.5404(2) 0.28019(11) 1.47519(9) 0.0281(3) Uani 1 1 d . . .
H22 H -0.5507 0.2573 1.5377 0.034 Uiso 1 1 calc R U .
C23 C -0.3751(2) 0.34084(12) 1.43479(9) 0.0295(3) Uani 1 1 d . . .
H23 H -0.2725 0.3580 1.4702 0.035 Uiso 1 1 calc R U .
C24 C -0.3616(2) 0.37618(11) 1.34174(9) 0.0270(3) Uani 1 1 d . . .
H24 H -0.2523 0.4187 1.3156 0.032 Uiso 1 1 calc R U .
O25 O 1.00506(15) 0.30403(8) 0.61599(6) 0.0277(2) Uani 1 1 d . . .
C26 C 0.9707(2) 0.42688(11) 0.61974(9) 0.0308(3) Uani 1 1 d . . .
H26A H 0.8278 0.4695 0.5931 0.046 Uiso 1 1 calc R U .
H26B H 1.0972 0.4564 0.5870 0.046 Uiso 1 1 calc R U .
H26C H 0.9638 0.4375 0.6816 0.046 Uiso 1 1 calc R U .
O27 O 1.07930(16) 0.08506(8) 0.60609(6) 0.0322(2) Uani 1 1 d . . .
C28 C 1.1430(3) -0.03890(13) 0.60319(12) 0.0454(4) Uani 1 1 d . . .
H28A H 1.1757 -0.0821 0.6628 0.068 Uiso 1 1 calc R U .
H28B H 1.2785 -0.0557 0.5633 0.068 Uiso 1 1 calc R U .
H28C H 1.0176 -0.0622 0.5815 0.068 Uiso 1 1 calc R U .

loop_
_atom_site_aniso_label
_atom_site_aniso_U_11
_atom_site_aniso_U_22
_atom_site_aniso_U_33
_atom_site_aniso_U_23
_atom_site_aniso_U_13
_atom_site_aniso_U_12
C1 0.0250(6) 0.0213(6) 0.0179(5) -0.0007(4) -0.0015(4) -0.0045(5)
C2 0.0245(6) 0.0236(6) 0.0201(6) -0.0048(5) 0.0008(4) -0.0005(5)
C3 0.0309(6) 0.0204(6) 0.0247(6) -0.0043(5) -0.0001(5) -0.0039(5)
C4 0.0261(6) 0.0257(6) 0.0193(6) -0.0021(5) -0.0011(5) -0.0046(5)
C5 0.0257(6) 0.0246(6) 0.0171(5) -0.0005(5) -0.0009(4) -0.0003(5)
C6 0.0294(6) 0.0192(6) 0.0186(6) -0.0020(4) -0.0012(5) -0.0003(5)
C7 0.0299(6) 0.0299(7) 0.0227(6) 0.0023(5) 0.0029(5) 0.0013(5)
C8 0.0243(6) 0.0336(7) 0.0248(6) -0.0025(5) 0.0006(5) -0.0035(5)
C9 0.0301(6) 0.0324(8) 0.0288(7) -0.0048(5) 0.0036(5) -0.0064(5)
O10 0.0441(6) 0.0228(5) 0.0361(6) -0.0006(4) 0.0140(5) 0.0012(5)
O10A 0.0441(6) 0.0228(5) 0.0361(6) -0.0006(4) 0.0140(5) 0.0012(5)
C11 0.0224(6) 0.0275(6) 0.0248(6) 0.0005(5) -0.0004(5) -0.0057(5)
C12 0.0224(6) 0.0268(6) 0.0210(6) 0.0001(5) -0.0006(4) -0.0082(5)
C13 0.0208(6) 0.0347(7) 0.0242(6) 0.0006(5) -0.0020(5) -0.0039(5)
C14 0.0222(6) 0.0346(7) 0.0217(6) -0.0025(5) -0.0035(4) -0.0063(5)
N15 0.0198(5) 0.0279(5) 0.0208(5) -0.0026(4) -0.0029(4) -0.0039(4)
C16 0.0257(6) 0.0304(7) 0.0237(6) -0.0016(5) -0.0066(5) -0.0022(5)
C17 0.0262(6) 0.0323(7) 0.0230(6) -0.0038(5) -0.0045(5) -0.0053(5)
C18 0.0263(6) 0.0277(7) 0.0252(6) -0.0032(5) -0.0030(5) -0.0023(5)
C19 0.0212(5) 0.0219(6) 0.0248(6) -0.0058(5) -0.0005(4) -0.0011(4)
C20 0.0217(6) 0.0307(7) 0.0322(7) -0.0087(5) -0.0030(5) -0.0065(5)
C21 0.0252(6) 0.0289(7) 0.0330(7) -0.0037(5) 0.0042(5) -0.0081(5)
C22 0.0275(6) 0.0296(7) 0.0235(6) -0.0045(5) 0.0009(5) -0.0004(5)
C23 0.0267(6) 0.0345(7) 0.0296(7) -0.0110(5) -0.0045(5) -0.0058(5)
C24 0.0238(6) 0.0286(7) 0.0306(7) -0.0078(5) 0.0012(5) -0.0089(5)
O25 0.0288(5) 0.0224(4) 0.0307(5) -0.0045(4) 0.0059(4) -0.0068(4)
C26 0.0386(7) 0.0228(6) 0.0315(7) -0.0030(5) 0.0015(5) -0.0105(5)
O27 0.0321(5) 0.0232(5) 0.0363(5) -0.0072(4) 0.0116(4) -0.0007(4)
C28 0.0489(9) 0.0260(7) 0.0551(10) -0.0145(7) 0.0181(7) 0.0004(6)

loop_
_atom_type_symbol
_atom_type_description
_atom_type_scat_dispersion_real
_atom_type_scat_dispersion_imag
_atom_type_scat_source
C C 0.0033 0.0016 'International Tables Vol C Tables 4.2.6.8 and 6.1.1.4'
H H 0.0000 0.0000 'International Tables Vol C Tables 4.2.6.8 and 6.1.1.4'
N N 0.0061 0.0033 'International Tables Vol C Tables 4.2.6.8 and 6.1.1.4'
O O 0.0106 0.0060 'International Tables Vol C Tables 4.2.6.8 and 6.1.1.4'

loop_
_geom_angle_atom_site_label_1
_geom_angle_atom_site_label_2
_geom_angle_atom_site_label_3
_geom_angle
O25 C1 C6 125.28(11)
O25 C1 C2 114.50(10)
C6 C1 C2 120.21(11)
O27 C2 C3 125.09(11)
O27 C2 C1 114.19(10)
C3 C2 C1 120.72(11)
C2 C3 C4 118.68(11)
C2 C3 H3 120.7
C4 C3 H3 120.7
C5 C4 C3 120.23(11)
C5 C4 C9 111.58(11)
C3 C4 C9 128.19(11)
C4 C5 C6 121.90(11)
C4 C5 C7 110.07(11)
C6 C5 C7 128.02(12)
C1 C6 C5 118.23(11)
C1 C6 H6 120.9
C5 C6 H6 120.9
O10 C7 C5 127.02(13)
O10 C7 C8 124.91(12)
C5 C7 C8 108.01(11)
C7 C8 C11 111.81(11)
C7 C8 C9 105.07(10)
C11 C8 C9 112.20(10)
C7 C8 H8 109.2
C11 C8 H8 109.2
C9 C8 H8 109.2
C4 C9 C8 105.06(11)
C4 C9 H9A 110.7
C8 C9 H9A 110.7
C4 C9 H9B 110.7
C8 C9 H9B 110.7
H9A C9 H9B 108.8
C12 C11 C8 116.54(10)
C12 C11 H11A 108.2
C8 C11 H11A 108.2
C12 C11 H11B 108.2
C8 C11 H11B 108.2
H11A C11 H11B 107.3
C13 C12 C11 110.56(10)
C13 C12 C17 108.03(9)
C11 C12 C17 113.66(10)
C13 C12 H12 108.1
C11 C12 H12 108.1
C17 C12 H12 108.1
C14 C13 C12 111.73(10)
C14 C13 H13A 109.3
C12 C13 H13A 109.3
C14 C13 H13B 109.3
C12 C13 H13B 109.3
H13A C13 H13B 107.9
N15 C14 C13 112.32(10)
N15 C14 H14A 109.1
C13 C14 H14A 109.1
N15 C14 H14B 109.1
C13 C14 H14B 109.1
H14A C14 H14B 107.9
C14 N15 C16 109.24(9)
C14 N15 C18 110.19(10)
C16 N15 C18 109.40(9)
N15 C16 C17 112.03(10)
N15 C16 H16A 109.2
C17 C16 H16A 109.2
N15 C16 H16B 109.2
C17 C16 H16B 109.2
H16A C16 H16B 107.9
C16 C17 C12 111.23(10)
C16 C17 H17A 109.4
C12 C17 H17A 109.4
C16 C17 H17B 109.4
C12 C17 H17B 109.4
H17A C17 H17B 108.0
N15 C18 C19 113.30(10)
N15 C18 H18A 108.9
C19 C18 H18A 108.9
N15 C18 H18B 108.9
C19 C18 H18B 108.9
H18A C18 H18B 107.7
C24 C19 C20 117.88(11)
C24 C19 C18 121.39(11)
C20 C19 C18 120.71(11)
C21 C20 C19 121.25(12)
C21 C20 H20 119.4
C19 C20 H20 119.4
C20 C21 C22 120.28(12)
C20 C21 H21 119.9
C22 C21 H21 119.9
C23 C22 C21 119.22(12)
C23 C22 H22 120.4
C21 C22 H22 120.4
C22 C23 C24 120.36(12)
C22 C23 H23 119.8
C24 C23 H23 119.8
C23 C24 C19 120.99(12)
C23 C24 H24 119.5
C19 C24 H24 119.5
C1 O25 C26 116.44(9)
O25 C26 H26A 109.5
O25 C26 H26B 109.5
H26A C26 H26B 109.5
O25 C26 H26C 109.5
H26A C26 H26C 109.5
H26B C26 H26C 109.5
C2 O27 C28 117.48(10)
O27 C28 H28A 109.5
O27 C28 H28B 109.5
H28A C28 H28B 109.5
O27 C28 H28C 109.5
H28A C28 H28C 109.5
H28B C28 H28C 109.5

loop_
_geom_bond_atom_site_label_1
_geom_bond_atom_site_label_2
_geom_bond_distance
C1 O25 1.3631(14)
C1 C6 1.3748(16)
C1 C2 1.4243(17)
C2 O27 1.3606(14)
C2 C3 1.3831(17)
C3 C4 1.3965(17)
C3 H3 0.9300
C4 C5 1.3786(17)
C4 C9 1.5073(18)
C5 C6 1.4017(17)
C5 C7 1.4697(17)
C6 H6 0.9300
C7 O10 1.1976(17)
C7 C8 1.5272(19)
C8 C11 1.5323(17)
C8 C9 1.5438(19)
C8 H8 0.9800
C9 H9A 0.9700
C9 H9B 0.9700
C11 C12 1.5260(17)
C11 H11A 0.9700
C11 H11B 0.9700
C12 C13 1.5231(16)
C12 C17 1.5305(16)
C12 H12 0.9800
C13 C14 1.5142(17)
C13 H13A 0.9700
C13 H13B 0.9700
C14 N15 1.4660(15)
C14 H14A 0.9700
C14 H14B 0.9700
N15 C16 1.4664(15)
N15 C18 1.4707(16)
C16 C17 1.5187(18)
C16 H16A 0.9700
C16 H16B 0.9700
C17 H17A 0.9700
C17 H17B 0.9700
C18 C19 1.5111(17)
C18 H18A 0.9700
C18 H18B 0.9700
C19 C24 1.3907(17)
C19 C20 1.3914(17)
C20 C21 1.3825(18)
C20 H20 0.9300
C21 C22 1.3836(19)
C21 H21 0.9300
C22 C23 1.3831(18)
C22 H22 0.9300
C23 C24 1.3868(18)
C23 H23 0.9300
C24 H24 0.9300
O25 C26 1.4270(15)
C26 H26A 0.9600
C26 H26B 0.9600
C26 H26C 0.9600
O27 C28 1.4289(17)
C28 H28A 0.9600
C28 H28B 0.9600
C28 H28C 0.9600
